data_1563265
loop_
_publ_author_name
'Roudebush, John H.'
'Toberer, Eric S.'
'Hope, H\%akon'
'Jeffrey Snyder, G.'
'Kauzlarich, Susan M.'

_publ_section_title
;
 Crystal structure, characterization and thermoelectric properties of the
 type-I clathrate Ba8&#x2212;ySryAl14Si32 (0.6&#x2264;y&#x2264;1.3)
 prepared by aluminum flux
;
_journal_issue 5
_journal_name_full 'Journal of Solid State Chemistry'
_journal_page_first 1176
_journal_page_last 1185
_journal_paper_doi 10.1016/j.jssc.2011.02.027
_journal_volume 184
_journal_year 2011
_chemical_formula_sum 'Al14.22 Ba7.36 Si31.78 Sr0.6'
_chemical_formula_weight 2339.75
_space_group_IT_number 223
_space_group_name_Hall '-P 4n 2 3'
_space_group_name_H-M_alt 'P m -3 n'
_symmetry_cell_setting cubic
_symmetry_space_group_name_Hall '-P 4n 2 3'
_symmetry_space_group_name_H-M 'P m -3 n'
_atom_sites_solution_primary direct
_atom_sites_solution_secondary difmap
_audit_creation_method SHELXL-97
_cell_angle_alpha 90.00
_cell_angle_beta 90.00
_cell_angle_gamma 90.00
_cell_formula_units_Z 1
_cell_length_a 10.6040(4)
_cell_length_b 10.6040(4)
_cell_length_c 10.6040(4)
_cell_measurement_reflns_used 3380
_cell_measurement_temperature 12.0(5)
_cell_measurement_theta_max 32.95
_cell_measurement_theta_min 3.85
_cell_volume 1192.36(8)
_computing_structure_refinement 'SHELXL-97 (Sheldrick, 2008)'
_computing_structure_solution 'SHELXS-97 (Sheldrick, 2008)'
_diffrn_ambient_temperature 12.0(5)
_diffrn_measured_fraction_theta_full 0.989
_diffrn_measured_fraction_theta_max 0.989
_diffrn_measurement_device_type 'Bruker Apex II'
_diffrn_radiation_monochromator graphite
_diffrn_radiation_source 'fine-focus sealed tube'
_diffrn_radiation_type MoK\a
_diffrn_radiation_wavelength 0.71073
_diffrn_reflns_av_R_equivalents 0.0000
_diffrn_reflns_av_sigmaI/netI 0.0335
_diffrn_reflns_limit_h_max 15
_diffrn_reflns_limit_h_min -12
_diffrn_reflns_limit_k_max 15
_diffrn_reflns_limit_k_min -9
_diffrn_reflns_limit_l_max 15
_diffrn_reflns_limit_l_min -16
_diffrn_reflns_number 7054
_diffrn_reflns_theta_full 33.13
_diffrn_reflns_theta_max 33.13
_diffrn_reflns_theta_min 2.72
_exptl_absorpt_coefficient_mu 7.720
_exptl_absorpt_correction_T_max 0.5499
_exptl_absorpt_correction_T_min 0.4502
_exptl_absorpt_correction_type multi-scan
_exptl_absorpt_process_details '(Sheldrick, G. M. SADABS; 1999.)'
_exptl_crystal_colour silver
_exptl_crystal_density_diffrn 3.258
_exptl_crystal_density_method 'not measured'
_exptl_crystal_description block
_exptl_crystal_F_000 1065
_exptl_crystal_size_max 0.123
_exptl_crystal_size_mid 0.114
_exptl_crystal_size_min 0.088
_refine_diff_density_max 0.360
_refine_diff_density_min -0.352
_refine_diff_density_rms 0.070
_refine_ls_extinction_coef 0.00131(5)
_refine_ls_extinction_expression Fc^*^=kFc[1+0.001xFc^2^\l^3^/sin(2\q)]^-1/4^
_refine_ls_extinction_method SHELXL
_refine_ls_goodness_of_fit_ref 1.035
_refine_ls_matrix_type full
_refine_ls_number_parameters 21
_refine_ls_number_reflns 7054
_refine_ls_number_restraints 1
_refine_ls_restrained_S_all 1.034
_refine_ls_R_factor_all 0.0288
_refine_ls_R_factor_gt 0.0223
_refine_ls_shift/su_max 0.001
_refine_ls_shift/su_mean 0.000
_refine_ls_structure_factor_coef Fsqd
_refine_ls_weighting_details 'calc w=1/[\s^2^(Fo^2^)+(0.0038P)^2^+0.0000P] where P=(Fo^2^+2Fc^2^)/3'
_refine_ls_weighting_scheme calc
_refine_ls_wR_factor_gt 0.0404
_refine_ls_wR_factor_ref 0.0428
_reflns_number_gt 409
_reflns_number_total 437
_reflns_threshold_expression >2sigma(I)
_cod_data_source_file JSSC-2011-184-1176.cif
_cod_data_source_block hh498
_cod_original_cell_volume 1192.37(14)
_cod_original_sg_symbol_Hall -P4n23
_cod_original_sg_symbol_H-M Pm-3n
_cod_original_formula_sum 'Al14.22 Ba7.36 Si31.78 Sr0.60'
_cod_database_code 1563265

loop_
_symmetry_equiv_pos_as_xyz
'x, y, z'
'-x, -y, z'
'-x, y, -z'
'x, -y, -z'
'z, x, y'
'z, -x, -y'
'-z, -x, y'
'-z, x, -y'
'y, z, x'
'-y, z, -x'
'y, -z, -x'
'-y, -z, x'
'y+1/2, x+1/2, -z+1/2'
'-y+1/2, -x+1/2, -z+1/2'
'y+1/2, -x+1/2, z+1/2'
'-y+1/2, x+1/2, z+1/2'
'x+1/2, z+1/2, -y+1/2'
'-x+1/2, z+1/2, y+1/2'
'-x+1/2, -z+1/2, -y+1/2'
'x+1/2, -z+1/2, y+1/2'
'z+1/2, y+1/2, -x+1/2'
'z+1/2, -y+1/2, x+1/2'
'-z+1/2, y+1/2, x+1/2'
'-z+1/2, -y+1/2, -x+1/2'
'-x, -y, -z'
'x, y, -z'
'x, -y, z'
'-x, y, z'
'-z, -x, -y'
'-z, x, y'
'z, x, -y'
'z, -x, y'
'-y, -z, -x'
'y, -z, x'
'-y, z, x'
'y, z, -x'
'-y-1/2, -x-1/2, z-1/2'
'y-1/2, x-1/2, z-1/2'
'-y-1/2, x-1/2, -z-1/2'
'y-1/2, -x-1/2, -z-1/2'
'-x-1/2, -z-1/2, y-1/2'
'x-1/2, -z-1/2, -y-1/2'
'x-1/2, z-1/2, y-1/2'
'-x-1/2, z-1/2, -y-1/2'
'-z-1/2, -y-1/2, x-1/2'
'-z-1/2, y-1/2, -x-1/2'
'z-1/2, -y-1/2, -x-1/2'
'z-1/2, y-1/2, x-1/2'

loop_
_atom_site_label
_atom_site_type_symbol
_atom_site_fract_x
_atom_site_fract_y
_atom_site_fract_z
_atom_site_U_iso_or_equiv
_atom_site_adp_type
_atom_site_occupancy
_atom_site_symmetry_multiplicity
_atom_site_calc_flag
_atom_site_refinement_flags
_atom_site_disorder_assembly
_atom_site_disorder_group
Ba1 Ba 0.0000 0.0000 0.0000 0.00422(6) Uiso 0.700(3) 24 d SP . .
Sr1 Sr 0.0000 0.0000 0.0000 0.00422(6) Uiso 0.300(3) 24 d SP . .
Ba2 Ba 0.2500 0.5000 0.0000 0.01398(4) Uani 0.9936(9) 8 d SP . .
Si3 Si 0.0000 0.30534(2) 0.11751(2) 0.00621(7) Uani 0.643(7) 2 d SP . .
Al3 Al 0.0000 0.30534(2) 0.11751(2) 0.00621(7) Uani 0.357(7) 2 d SP . .
Si4 Si 0.184925(17) 0.184925(17) 0.184925(17) 0.00848(10) Uani 0.927(15) 3 d SP . .
Al4 Al 0.184925(17) 0.184925(17) 0.184925(17) 0.00848(10) Uani 0.073(15) 3 d SP . .
Si5 Si 0.2500 0.0000 0.5000 0.0057(2) Uani 0.25(4) 8 d SP . .
Al5 Al 0.2500 0.0000 0.5000 0.0057(2) Uani 0.75(4) 8 d SP . .

loop_
_atom_site_aniso_label
_atom_site_aniso_U_11
_atom_site_aniso_U_22
_atom_site_aniso_U_33
_atom_site_aniso_U_23
_atom_site_aniso_U_13
_atom_site_aniso_U_12
Ba2 0.00488(5) 0.01853(5) 0.01853(5) 0.000 0.000 0.000
Si3 0.00602(13) 0.00551(13) 0.00711(13) -0.00040(9) 0.000 0.000
Al3 0.00602(13) 0.00551(13) 0.00711(13) -0.00040(9) 0.000 0.000
Si4 0.00848(10) 0.00848(10) 0.00848(10) -0.00082(6) -0.00082(6) -0.00082(6)
Al4 0.00848(10) 0.00848(10) 0.00848(10) -0.00082(6) -0.00082(6) -0.00082(6)
Si5 0.0060(3) 0.0056(2) 0.0056(2) 0.000 0.000 0.000
Al5 0.0060(3) 0.0056(2) 0.0056(2) 0.000 0.000 0.000

loop_
_atom_type_symbol
_atom_type_description
_atom_type_scat_dispersion_real
_atom_type_scat_dispersion_imag
_atom_type_scat_source
Al Al 0.0645 0.0514 'International Tables Vol C Tables 4.2.6.8 and 6.1.1.4'
Si Si 0.0817 0.0704 'International Tables Vol C Tables 4.2.6.8 and 6.1.1.4'
Sr Sr -1.5307 3.2498 'International Tables Vol C Tables 4.2.6.8 and 6.1.1.4'
Ba Ba -0.3244 2.2819 'International Tables Vol C Tables 4.2.6.8 and 6.1.1.4'

loop_
_geom_angle_atom_site_label_1
_geom_angle_atom_site_label_2
_geom_angle_atom_site_label_3
_geom_angle
_geom_angle_site_symmetry_1
_geom_angle_site_symmetry_3
Al4 Ba1 Al4 109.5 25 26
Si4 Ba1 Al4 109.5 25 26
Al4 Ba1 Al4 70.5 25 2
Si4 Ba1 Al4 70.5 25 2
Al4 Ba1 Al4 180.000(14) 26 2
Al4 Ba1 Si4 109.5 25 26
Si4 Ba1 Si4 109.5 25 26
Al4 Ba1 Si4 0.000(10) 26 26
Al4 Ba1 Si4 180.000(14) 2 26
Al4 Ba1 Si4 70.5 25 2
Si4 Ba1 Si4 70.5 25 2
Al4 Ba1 Si4 180.000(14) 26 2
Si4 Ba1 Si4 180.000(14) 26 2
Al4 Ba1 Al4 109.5 25 28
Si4 Ba1 Al4 109.5 25 28
Al4 Ba1 Al4 109.5 26 28
Al4 Ba1 Al4 70.5 2 28
Si4 Ba1 Al4 109.5 26 28
Si4 Ba1 Al4 70.5 2 28
Al4 Ba1 Al4 70.5 25 4
Si4 Ba1 Al4 70.5 25 4
Al4 Ba1 Al4 70.5 26 4
Al4 Ba1 Al4 109.5 2 4
Si4 Ba1 Al4 70.5 26 4
Si4 Ba1 Al4 109.5 2 4
Al4 Ba1 Al4 180.000(10) 28 4
Al4 Ba1 Al4 109.5 25 27
Si4 Ba1 Al4 109.5 25 27
Al4 Ba1 Al4 109.5 26 27
Al4 Ba1 Al4 70.5 2 27
Si4 Ba1 Al4 109.5 26 27
Si4 Ba1 Al4 70.5 2 27
Al4 Ba1 Al4 109.5 28 27
Al4 Ba1 Al4 70.5 4 27
Al4 Ba1 Al4 70.5 25 3
Si4 Ba1 Al4 70.5 25 3
Al4 Ba1 Al4 70.5 26 3
Al4 Ba1 Al4 109.5 2 3
Si4 Ba1 Al4 70.5 26 3
Si4 Ba1 Al4 109.5 2 3
Al4 Ba1 Al4 70.5 28 3
Al4 Ba1 Al4 109.5 4 3
Al4 Ba1 Al4 180.000(14) 27 3
Al4 Ba1 Si4 109.5 25 28
Si4 Ba1 Si4 109.5 25 28
Al4 Ba1 Si4 109.5 26 28
Al4 Ba1 Si4 70.5 2 28
Si4 Ba1 Si4 109.5 26 28
Si4 Ba1 Si4 70.5 2 28
Al4 Ba1 Si4 180.000(10) 4 28
Al4 Ba1 Si4 109.5 27 28
Al4 Ba1 Si4 70.5 3 28
Al4 Ba1 Si4 70.5 25 4
Si4 Ba1 Si4 70.5 25 4
Al4 Ba1 Si4 70.5 26 4
Al4 Ba1 Si4 109.5 2 4
Si4 Ba1 Si4 70.5 26 4
Si4 Ba1 Si4 109.5 2 4
Al4 Ba1 Si4 180.000(10) 28 4
Al4 Ba1 Si4 70.5 27 4
Al4 Ba1 Si4 109.5 3 4
Si4 Ba1 Si4 180.000(10) 28 4
Al3 Ba2 Al3 161.421(8) 17 26
Al3 Ba2 Si3 161.421(8) 26 17
Al3 Ba2 Si3 161.421(8) 17 26
Si3 Ba2 Si3 161.421(8) 17 26
Al3 Ba2 Si3 123.180(3) 17 .
Al3 Ba2 Si3 40.698(8) 26 .
Si3 Ba2 Si3 123.180(3) 17 .
Si3 Ba2 Si3 40.698(8) 26 .
Al3 Ba2 Al3 40.698(8) 17 42_666
Al3 Ba2 Al3 123.180(3) 26 42_666
Si3 Ba2 Al3 40.698(8) 17 42_666
Si3 Ba2 Al3 123.180(3) 26 42_666
Si3 Ba2 Al3 98.433(6) . 42_666
Al3 Ba2 Si3 40.698(8) 17 42_666
Al3 Ba2 Si3 123.180(3) 26 42_666
Si3 Ba2 Si3 40.698(8) 17 42_666
Si3 Ba2 Si3 123.180(3) 26 42_666
Si3 Ba2 Si3 98.433(6) . 42_666
Al3 Ba2 Al3 70.344(7) 17 18_554
Al3 Ba2 Al3 123.180(3) 26 18_554
Si3 Ba2 Al3 70.344(7) 17 18_554
Si3 Ba2 Al3 123.180(3) 26 18_554
Si3 Ba2 Al3 161.421(8) . 18_554
Al3 Ba2 Al3 84.575(6) 42_666 18_554
Si3 Ba2 Al3 84.575(6) 42_666 18_554
Al3 Ba2 Si3 70.344(7) 17 18_554
Al3 Ba2 Si3 123.180(3) 26 18_554
Si3 Ba2 Si3 70.344(7) 17 18_554
Si3 Ba2 Si3 123.180(3) 26 18_554
Si3 Ba2 Si3 161.421(8) . 18_554
Al3 Ba2 Si3 84.575(6) 42_666 18_554
Si3 Ba2 Si3 84.575(6) 42_666 18_554
Al3 Ba2 Al3 123.180(3) 17 25_565
Al3 Ba2 Al3 70.344(7) 26 25_565
Si3 Ba2 Al3 123.180(3) 17 25_565
Si3 Ba2 Al3 70.344(7) 26 25_565
Si3 Ba2 Al3 84.575(6) . 25_565
Al3 Ba2 Al3 161.421(8) 42_666 25_565
Si3 Ba2 Al3 161.421(8) 42_666 25_565
Al3 Ba2 Al3 98.433(6) 18_554 25_565
Si3 Ba2 Al3 98.433(6) 18_554 25_565
Al3 Ba2 Si3 123.180(3) 17 25_565
Al3 Ba2 Si3 70.344(7) 26 25_565
Si3 Ba2 Si3 123.180(3) 17 25_565
Si3 Ba2 Si3 70.344(7) 26 25_565
Si3 Ba2 Si3 84.575(6) . 25_565
Al3 Ba2 Si3 161.421(8) 42_666 25_565
Si3 Ba2 Si3 161.421(8) 42_666 25_565
Al3 Ba2 Si3 98.433(6) 18_554 25_565
Si3 Ba2 Si3 98.433(6) 18_554 25_565
Al4 Si3 Si4 106.536(12) 28 .
Si4 Si3 Si4 106.536(12) 28 .
Al4 Si3 Al3 106.986(7) 28 26
Si4 Si3 Al3 106.986(7) 28 26
Si4 Si3 Al3 106.987(7) . 26
Al4 Si3 Si3 106.986(7) 28 26
Si4 Si3 Si3 106.986(7) 28 26
Si4 Si3 Si3 106.987(7) . 26
Al4 Si3 Al5 105.490(10) 28 9
Si4 Si3 Al5 105.490(10) 28 9
Si4 Si3 Al5 105.488(10) . 9
Al3 Si3 Al5 124.239(6) 26 9
Si3 Si3 Al5 124.239(6) 26 9
Al4 Si3 Si5 105.490(10) 28 9
Si4 Si3 Si5 105.490(10) 28 9
Si4 Si3 Si5 105.488(10) . 9
Al3 Si3 Si5 124.239(6) 26 9
Si3 Si3 Si5 124.239(6) 26 9
Al4 Si3 Ba1 67.535(9) 28 .
Si4 Si3 Ba1 67.535(9) 28 .
Si4 Si3 Ba1 67.537(9) . .
Al3 Si3 Ba1 68.950(4) 26 .
Si3 Si3 Ba1 68.950(4) 26 .
Al5 Si3 Ba1 166.812(10) 9 .
Si5 Si3 Ba1 166.812(10) 9 .
Al4 Si3 Ba2 174.318(8) 28 .
Si4 Si3 Ba2 174.318(8) 28 .
Si4 Si3 Ba2 79.007(4) . .
Al3 Si3 Ba2 69.651(4) 26 .
Si3 Si3 Ba2 69.651(4) 26 .
Al5 Si3 Ba2 73.707(5) 9 .
Si5 Si3 Ba2 73.707(5) 9 .
Ba1 Si3 Ba2 114.374(5) . .
Al4 Si3 Ba2 79.007(4) 28 25_565
Si4 Si3 Ba2 79.007(4) 28 25_565
Si4 Si3 Ba2 174.317(8) . 25_565
Al3 Si3 Ba2 69.651(4) 26 25_565
Si3 Si3 Ba2 69.651(4) 26 25_565
Al5 Si3 Ba2 73.707(5) 9 25_565
Si5 Si3 Ba2 73.707(5) 9 25_565
Ba1 Si3 Ba2 114.374(5) . 25_565
Ba2 Si3 Ba2 95.425(6) . 25_565
Al4 Si4 Al3 109.275(9) 14 9
Si4 Si4 Al3 109.275(9) 14 9
Al4 Si4 Al3 109.275(9) 14 5
Si4 Si4 Al3 109.275(9) 14 5
Al3 Si4 Al3 109.667(9) 9 5
Al4 Si4 Si3 109.275(9) 14 9
Si4 Si4 Si3 109.275(9) 14 9
Al3 Si4 Si3 109.667(9) 5 9
Al4 Si4 Si3 109.275(9) 14 5
Si4 Si4 Si3 109.275(9) 14 5
Al3 Si4 Si3 109.667(9) 9 5
Si3 Si4 Si3 109.667(9) 9 5
Al4 Si4 Si3 109.275(9) 14 .
Si4 Si4 Si3 109.275(9) 14 .
Al3 Si4 Si3 109.667(9) 9 .
Al3 Si4 Si3 109.667(9) 5 .
Si3 Si4 Si3 109.667(9) 9 .
Si3 Si4 Si3 109.667(9) 5 .
Al4 Si4 Ba1 180.00(2) 14 .
Si4 Si4 Ba1 180.00(2) 14 .
Al3 Si4 Ba1 70.725(9) 9 .
Al3 Si4 Ba1 70.725(9) 5 .
Si3 Si4 Ba1 70.725(9) 9 .
Si3 Si4 Ba1 70.725(9) 5 .
Si3 Si4 Ba1 70.725(9) . .
Al3 Si5 Al3 108.455(5) 45_666 5
Al3 Si5 Si3 108.455(5) 5 45_666
Al3 Si5 Si3 108.455(5) 45_666 5
Si3 Si5 Si3 108.455(5) 45_666 5
Al3 Si5 Al3 111.523(11) 45_666 46_656
Al3 Si5 Al3 108.455(5) 5 46_656
Si3 Si5 Al3 111.523(11) 45_666 46_656
Si3 Si5 Al3 108.455(5) 5 46_656
Al3 Si5 Si3 111.523(11) 45_666 46_656
Al3 Si5 Si3 108.455(5) 5 46_656
Si3 Si5 Si3 111.523(11) 45_666 46_656
Si3 Si5 Si3 108.455(5) 5 46_656
Al3 Si5 Al3 108.455(5) 45_666 6_556
Al3 Si5 Al3 111.523(11) 5 6_556
Si3 Si5 Al3 108.455(5) 45_666 6_556
Si3 Si5 Al3 111.523(11) 5 6_556
Al3 Si5 Al3 108.455(5) 46_656 6_556
Si3 Si5 Al3 108.455(5) 46_656 6_556
Al3 Si5 Si3 108.455(5) 45_666 6_556
Al3 Si5 Si3 111.523(11) 5 6_556
Si3 Si5 Si3 108.455(5) 45_666 6_556
Si3 Si5 Si3 111.523(11) 5 6_556
Al3 Si5 Si3 108.455(5) 46_656 6_556
Si3 Si5 Si3 108.455(5) 46_656 6_556
Al3 Si5 Ba2 66.556(4) 45_666 33_656
Al3 Si5 Ba2 169.239(6) 5 33_656
Si3 Si5 Ba2 66.556(4) 45_666 33_656
Si3 Si5 Ba2 169.239(6) 5 33_656
Al3 Si5 Ba2 66.556(4) 46_656 33_656
Si3 Si5 Ba2 66.556(4) 46_656 33_656
Al3 Si5 Ba2 79.239(6) 6_556 33_656
Si3 Si5 Ba2 79.239(6) 6_556 33_656
Al3 Si5 Ba2 169.239(6) 45_666 29_556
Al3 Si5 Ba2 66.556(4) 5 29_556
Si3 Si5 Ba2 169.239(6) 45_666 29_556
Si3 Si5 Ba2 66.556(4) 5 29_556
Al3 Si5 Ba2 79.239(6) 46_656 29_556
Si3 Si5 Ba2 79.239(6) 46_656 29_556
Al3 Si5 Ba2 66.556(4) 6_556 29_556
Si3 Si5 Ba2 66.556(4) 6_556 29_556
Ba2 Si5 Ba2 120.0 33_656 29_556
Al3 Si5 Ba2 66.556(4) 45_666 9
Al3 Si5 Ba2 79.239(6) 5 9
Si3 Si5 Ba2 66.556(4) 45_666 9
Si3 Si5 Ba2 79.239(6) 5 9
Al3 Si5 Ba2 66.556(4) 46_656 9
Si3 Si5 Ba2 66.556(4) 46_656 9
Al3 Si5 Ba2 169.239(6) 6_556 9
Si3 Si5 Ba2 169.239(6) 6_556 9
Ba2 Si5 Ba2 90.0 33_656 9
Ba2 Si5 Ba2 120.0 29_556 9
Al3 Si5 Ba2 79.239(6) 45_666 5
Al3 Si5 Ba2 66.556(4) 5 5
Si3 Si5 Ba2 79.239(6) 45_666 5
Si3 Si5 Ba2 66.556(4) 5 5
Al3 Si5 Ba2 169.239(6) 46_656 5
Si3 Si5 Ba2 169.239(6) 46_656 5
Al3 Si5 Ba2 66.556(4) 6_556 5
Si3 Si5 Ba2 66.556(4) 6_556 5
Ba2 Si5 Ba2 120.0 33_656 5
Ba2 Si5 Ba2 90.0 29_556 5
Ba2 Si5 Ba2 120.0 9 5

loop_
_geom_bond_atom_site_label_1
_geom_bond_atom_site_label_2
_geom_bond_distance
_geom_bond_site_symmetry_2
Ba1 Al4 3.3964(3) 25
Ba1 Si4 3.3964(3) 25
Ba1 Al4 3.3964(3) 26
Ba1 Al4 3.3964(3) 2
Ba1 Si4 3.3964(3) 26
Ba1 Si4 3.3964(3) 2
Ba1 Al4 3.3964(3) 28
Ba1 Al4 3.3964(3) 4
Ba1 Al4 3.3964(3) 27
Ba1 Al4 3.3964(3) 3
Ba1 Si4 3.3964(3) 28
Ba1 Si4 3.3964(3) 4
Ba2 Al3 3.5835(2) 17
Ba2 Al3 3.5835(2) 26
Ba2 Si3 3.5835(2) 17
Ba2 Si3 3.5835(2) 26
Ba2 Si3 3.5835(2) .
Ba2 Al3 3.5835(2) 42_666
Ba2 Si3 3.5835(2) 42_666
Ba2 Al3 3.5835(2) 18_554
Ba2 Si3 3.5835(2) 18_554
Ba2 Al3 3.5835(2) 25_565
Ba2 Si3 3.5835(2) 25_565
Si3 Al4 2.4467(2) 28
Si3 Si4 2.4467(2) 28
Si3 Si4 2.4467(2) .
Si3 Al3 2.4923(5) 26
Si3 Si3 2.4923(5) 26
Si3 Al5 2.4969(3) 9
Si3 Si5 2.4969(3) 9
Si3 Ba2 3.5835(2) 25_565
Si4 Al4 2.3905(6) 14
Si4 Si4 2.3905(6) 14
Si4 Al3 2.4467(2) 9
Si4 Al3 2.4467(2) 5
Si4 Si3 2.4467(2) 9
Si4 Si3 2.4467(2) 5
Si5 Al3 2.4969(3) 45_666
Si5 Al3 2.4969(3) 5
Si5 Si3 2.4969(3) 45_666
Si5 Si3 2.4969(3) 5
Si5 Al3 2.4969(3) 46_656
Si5 Si3 2.4969(3) 46_656
Si5 Al3 2.4969(3) 6_556
Si5 Si3 2.4969(3) 6_556
Si5 Ba2 3.74908(14) 33_656
Si5 Ba2 3.74908(14) 29_556
Si5 Ba2 3.74908(14) 9
Si5 Ba2 3.74908(14) 5
